data_2003391
loop_
_publ_author_name
'Freitag, S.'
'Herbst-Irmer, R.'
'Ahlemann, J. T.'
'Roesky, H. W.'

_publ_section_title
;{<i>N</i>-(1-Adamantyl)[(pentafluoro-2-propenyl)thio]-amino}(fluoro)bis[2,4,6-tris(trifluoromethyl)phenyl]tin
 at 153K
;
_journal_issue 4
_journal_name_full 'Acta Crystallographica Section C'
_journal_page_first 631
_journal_page_last 633
_journal_paper_doi 10.1107/S0108270194011996
_journal_volume 51
_journal_year 1995
_chemical_formula_moiety '[Sn F (C9 H2 F9)2 {(C3 F5 S) (C10 H15) N}]'
_chemical_formula_sum 'C31 H19 F24 N S Sn'
_chemical_formula_weight 1012.22
_chemical_name_systematic
;
 ?
;
_space_group_IT_number 14
_symmetry_cell_setting monoclinic
_symmetry_space_group_name_Hall '-P 2yn'
_symmetry_space_group_name_H-M 'P 1 21/n 1'
_audit_creation_method SHELXL
_cell_angle_alpha 90.00
_cell_angle_beta 106.72(1)
_cell_angle_gamma 90.00
_cell_formula_units_Z 4
_cell_length_a 14.168(2)
_cell_length_b 13.323(2)
_cell_length_c 19.470(3)
_cell_measurement_reflns_used 58
_cell_measurement_temperature 153(2)
_cell_measurement_theta_max 12.5
_cell_measurement_theta_min 10
_cell_volume 3519.8(9)
_computing_cell_refinement DIF4
_computing_data_collection 'DIF4 (Stoe & Cie, 1988a)'
_computing_data_reduction 'REDU4 (Stoe & Cie, 1988b)'
_computing_molecular_graphics 'SHELXTL-Plus (Sheldrick, 1991)'
_computing_publication_material SHELXL93
_computing_structure_refinement 'SHELXL93 (Sheldrick, 1994)'
_computing_structure_solution 'SHELXS86 (Sheldrick, 1990)'
_diffrn_ambient_temperature 153(2)
_diffrn_measurement_device 'Stoe Siemens AED'
_diffrn_measurement_method 'profile data from \w/2\q scans'
_diffrn_radiation_monochromator graphite
_diffrn_radiation_source 'fine-focus sealed tube'
_diffrn_radiation_type MoK\a
_diffrn_radiation_wavelength 0.71073
_diffrn_reflns_av_R_equivalents 0.0623
_diffrn_reflns_av_sigmaI/netI 0.0468
_diffrn_reflns_limit_h_max 15
_diffrn_reflns_limit_h_min -15
_diffrn_reflns_limit_k_max 14
_diffrn_reflns_limit_k_min -10
_diffrn_reflns_limit_l_max 21
_diffrn_reflns_limit_l_min -19
_diffrn_reflns_number 5172
_diffrn_reflns_theta_max 22.57
_diffrn_reflns_theta_min 3.06
_diffrn_standards_decay_% 0
_diffrn_standards_interval_time 90
_diffrn_standards_number 3
_exptl_absorpt_coefficient_mu 0.939
_exptl_absorpt_correction_T_max 0.93230
_exptl_absorpt_correction_T_min 0.72637
_exptl_absorpt_correction_type refdelf
_exptl_crystal_colour yellow
_exptl_crystal_density_diffrn 1.910
_exptl_crystal_description blocks
_exptl_crystal_F_000 1976
_exptl_crystal_size_max 0.3
_exptl_crystal_size_mid 0.2
_exptl_crystal_size_min 0.2
_refine_diff_density_max 1.684
_refine_diff_density_min -.543
_refine_ls_extinction_method none
_refine_ls_goodness_of_fit_all 1.034
_refine_ls_goodness_of_fit_obs 1.050
_refine_ls_matrix_type full
_refine_ls_number_parameters 533
_refine_ls_number_reflns 4631
_refine_ls_number_restraints 30
_refine_ls_restrained_S_all 1.043
_refine_ls_restrained_S_obs 1.050
_refine_ls_R_factor_all 0.0630
_refine_ls_R_factor_obs 0.0422
_refine_ls_shift/esd_max 0.004
_refine_ls_shift/esd_mean 0.000
_refine_ls_structure_factor_coef Fsqd
_refine_ls_weighting_scheme
;
calc w=1/[\s^2^(Fo^2^) + (0.0338P)^2^ + 15.3065P] where P = (F~o~^2^
+2F~c~^2^)/3
;
_refine_ls_wR_factor_all 0.1022
_refine_ls_wR_factor_obs 0.0895
_reflns_number_observed 3627
_reflns_number_total 4632
_reflns_observed_criterion >2sigma(I)
_cod_data_source_file na1120.cif
_cod_data_source_block canabs
_cod_original_sg_symbol_H-M 'P 21/n'
_cod_database_code 2003391
_cod_database_fobs_code 2003391

loop_
_symmetry_equiv_pos_as_xyz
'x, y, z'
'-x+1/2, y+1/2, -z+1/2'
'-x, -y, -z'
'x-1/2, -y-1/2, z-1/2'

loop_
_atom_site_aniso_label
_atom_site_aniso_U_11
_atom_site_aniso_U_12
_atom_site_aniso_U_13
_atom_site_aniso_U_22
_atom_site_aniso_U_23
_atom_site_aniso_U_33
S1 0.0379(10) 0.0011(7) 0.0100(7) 0.0302(9) 0.0068(7) 0.0302(9)
C1 0.045(4) -0.004(3) 0.018(3) 0.037(4) 0.009(3) 0.037(4)
C2 0.051(5) 0.000(4) 0.027(4) 0.061(6) 0.018(5) 0.060(5)
F1 0.064(3) -0.017(3) 0.002(3) 0.068(3) -0.003(3) 0.093(4)
F2 0.066(3) -0.012(4) 0.041(3) 0.178(6) 0.046(4) 0.074(4)
F3 0.052(3) 0.015(3) 0.025(2) 0.085(4) 0.027(3) 0.081(3)
C3 0.064(6) -0.010(4) 0.025(4) 0.064(6) 0.008(4) 0.043(5)
F4 0.075(3) -0.019(3) 0.000(2) 0.097(4) 0.010(2) 0.034(2)
F5 0.112(4) -0.021(4) 0.040(3) 0.132(5) 0.012(3) 0.045(3)
Sn1 0.0236(2) 0.0006(2) 0.0062(2) 0.0233(2) 0.0006(2) 0.0232(2)
F6 0.027(2) -0.0019(15) 0.011(2) 0.034(2) -0.002(2) 0.032(2)
C4 0.021(3) 0.000(2) 0.004(3) 0.018(3) 0.001(2) 0.028(3)
C5 0.020(3) 0.000(3) 0.008(3) 0.029(4) 0.003(3) 0.029(3)
C6 0.023(4) 0.003(3) 0.007(3) 0.035(4) 0.002(3) 0.039(4)
C7 0.030(4) 0.000(3) 0.003(3) 0.029(4) 0.010(3) 0.040(4)
C8 0.032(4) 0.002(3) 0.005(3) 0.039(4) 0.006(3) 0.027(4)
C9 0.022(3) -0.003(3) 0.010(3) 0.025(3) 0.001(3) 0.032(4)
C10 0.027(4) 0.010(3) 0.009(3) 0.035(4) 0.005(3) 0.037(4)
F7 0.075(3) 0.013(2) 0.030(2) 0.036(2) -0.007(2) 0.048(2)
F8 0.035(2) 0.010(2) 0.012(2) 0.040(2) 0.003(2) 0.032(2)
F9 0.028(2) 0.010(2) 0.017(2) 0.069(3) 0.011(2) 0.046(2)
C11 0.049(5) 0.014(4) 0.013(4) 0.053(5) 0.012(4) 0.052(5)
F10 0.099(5) 0.048(4) 0.031(4) 0.065(4) 0.035(3) 0.072(4)
F11 0.086(5) 0.016(4) 0.033(4) 0.091(6) 0.063(5) 0.099(6)
F12 0.165(8) 0.010(5) -0.060(5) 0.054(4) 0.004(3) 0.056(4)
F10' 0.099(5) 0.048(4) 0.031(4) 0.065(4) 0.035(3) 0.072(4)
F11' 0.086(5) 0.016(4) 0.033(4) 0.091(6) 0.063(5) 0.099(6)
F12' 0.165(8) 0.010(5) -0.060(5) 0.054(4) 0.004(3) 0.056(4)
C12 0.032(4) -0.002(3) 0.008(3) 0.033(4) -0.004(3) 0.030(4)
F13 0.059(2) 0.007(2) 0.022(2) 0.026(2) 0.001(2) 0.033(2)
F14 0.040(2) -0.001(2) 0.022(2) 0.041(2) -0.002(2) 0.042(2)
F15 0.054(2) 0.001(2) 0.006(2) 0.043(2) -0.005(2) 0.025(2)
C13 0.033(4) 0.002(3) 0.011(3) 0.020(3) 0.001(2) 0.019(3)
C14 0.028(4) 0.000(3) 0.007(3) 0.028(4) 0.003(3) 0.021(3)
C15 0.028(4) -0.006(3) 0.006(3) 0.034(4) -0.001(3) 0.030(4)
C16 0.035(4) -0.003(3) 0.011(3) 0.020(3) 0.000(3) 0.030(3)
C17 0.039(4) 0.004(3) 0.015(3) 0.026(4) 0.001(3) 0.039(4)
C18 0.029(4) 0.000(3) 0.012(3) 0.028(4) 0.003(3) 0.032(4)
C19 0.027(4) -0.006(3) 0.008(3) 0.043(4) -0.005(3) 0.039(4)
F16 0.035(2) -0.012(2) 0.042(3) 0.046(3) -0.016(2) 0.119(4)
F17 0.034(2) -0.001(2) 0.020(2) 0.032(2) -0.013(2) 0.053(2)
F18 0.065(3) 0.046(3) -0.013(2) 0.089(4) -0.009(2) 0.043(3)
C20 0.054(5) -0.007(4) 0.028(4) 0.034(5) -0.009(4) 0.063(5)
F19 0.052(3) -0.020(2) 0.042(3) 0.039(2) -0.032(3) 0.140(5)
F20 0.110(4) -0.030(3) 0.073(4) 0.061(3) -0.048(3) 0.109(4)
F21 0.108(4) 0.006(3) 0.016(4) 0.027(2) 0.005(3) 0.122(5)
C21 0.036(4) 0.007(3) 0.015(4) 0.030(4) -0.004(4) 0.057(5)
F22 0.027(2) -0.002(2) 0.009(2) 0.039(2) -0.008(2) 0.046(2)
F23 0.062(3) -0.040(3) 0.044(3) 0.106(4) -0.038(3) 0.065(3)
F24 0.031(2) 0.008(2) -0.006(3) 0.037(3) -0.006(3) 0.202(6)
N1 0.030(3) -0.001(2) 0.007(2) 0.023(3) 0.004(2) 0.025(3)
C22 0.033(4) -0.005(3) 0.006(3) 0.030(4) -0.001(3) 0.023(3)
C23 0.041(4) 0.000(3) 0.001(3) 0.032(4) 0.000(3) 0.033(4)
C24 0.055(5) -0.013(4) 0.018(3) 0.047(4) -0.012(3) 0.036(4)
C25 0.036(4) -0.005(3) 0.006(3) 0.035(4) 0.003(3) 0.039(4)
C26 0.036(4) -0.007(3) 0.007(3) 0.046(4) 0.016(4) 0.049(4)
C27 0.046(4) -0.013(3) 0.007(4) 0.038(4) 0.006(3) 0.047(4)
C28 0.051(5) -0.006(3) 0.009(3) 0.029(4) 0.000(3) 0.042(4)
C29 0.070(6) -0.010(4) 0.035(5) 0.042(5) -0.037(5) 0.090(7)
C30 0.079(6) -0.016(4) 0.031(4) 0.049(5) -0.013(4) 0.037(4)
C31 0.056(5) -0.022(4) 0.008(4) 0.046(5) -0.005(3) 0.038(4)

loop_
_atom_site_label
_atom_site_occupancy
_atom_site_fract_x
_atom_site_fract_y
_atom_site_fract_z
_atom_site_U_iso_or_equiv
_atom_site_thermal_displace_type
_atom_site_calc_flag
_atom_site_refinement_flags
_atom_site_disorder_group
_atom_site_type_symbol
S1 1 0.33721(12) 0.31746(12) 0.04144(8) 0.0327(4) Uani d . . S
C1 1 0.4118(5) 0.3223(5) -0.0168(3) 0.038(2) Uani d . . C
C2 1 0.5197(6) 0.3378(6) 0.0114(4) 0.055(2) Uani d . . C
F1 1 0.5410(3) 0.4128(4) 0.0589(3) 0.0791(15) Uani d . . F
F2 1 0.5637(4) 0.3580(5) -0.0387(3) 0.102(2) Uani d . . F
F3 1 0.5649(3) 0.2585(4) 0.0469(3) 0.0713(14) Uani d . . F
C3 1 0.3662(6) 0.3241(6) -0.0865(4) 0.055(2) Uani d . . C
F4 1 0.2699(4) 0.3171(4) -0.1147(2) 0.0717(14) Uani d . . F
F5 1 0.4062(4) 0.3394(5) -0.1378(2) 0.093(2) Uani d . . F
Sn1 1 0.40978(3) 0.23338(3) 0.19549(2) 0.02346(14) Uani d . . Sn
F6 1 0.2985(2) 0.1933(2) 0.2282(2) 0.0304(8) Uani d . . F
C4 1 0.5065(4) 0.1360(4) 0.2760(3) 0.0231(13) Uani d . . C
C5 1 0.5691(4) 0.0624(4) 0.2628(3) 0.0260(14) Uani d . . C
C6 1 0.6139(4) -0.0093(5) 0.3142(3) 0.033(2) Uani d . . C
H6 1 0.6537(4) -0.0604(5) 0.3029(3) 0.039 Uiso calc R . H
C7 1 0.6002(5) -0.0057(5) 0.3811(3) 0.034(2) Uani d . . C
C8 1 0.5442(4) 0.0688(5) 0.3976(3) 0.033(2) Uani d . . C
H8 1 0.5367(4) 0.0724(5) 0.4445(3) 0.040 Uiso calc R . H
C9 1 0.4984(4) 0.1391(4) 0.3468(3) 0.0256(14) Uani d . . C
C10 1 0.6006(4) 0.0560(5) 0.1961(3) 0.033(2) Uani d . . C
F7 1 0.5983(3) -0.0368(3) 0.1715(2) 0.0507(11) Uani d . . F
F8 1 0.5484(2) 0.1132(3) 0.1425(2) 0.0352(9) Uani d . . F
F9 1 0.6947(3) 0.0877(3) 0.2092(2) 0.0464(10) Uani d . . F
C11 1 0.6499(5) -0.0809(6) 0.4383(4) 0.052(2) Uani d D . C
F10 0.843(8) 0.7038(6) -0.1470(5) 0.4155(3) 0.077(2) Uani d PD 1 F
F11 0.843(8) 0.5835(5) -0.1369(6) 0.4562(4) 0.091(3) Uani d PD 1 F
F12 0.843(8) 0.7041(8) -0.0405(5) 0.4949(4) 0.111(4) Uani d PD 1 F
F10' 0.157(8) 0.6234(31) -0.0686(31) 0.4949(16) 0.077(2) Uani d PD 2 F
F11' 0.157(8) 0.7446(16) -0.0555(31) 0.4560(23) 0.091(3) Uani d PD 2 F
F12' 0.157(8) 0.6458(37) -0.1725(17) 0.4208(19) 0.111(4) Uani d PD 2 F
C12 1 0.4431(4) 0.2184(5) 0.3743(3) 0.0318(15) Uani d . . C
F13 1 0.4302(3) 0.3025(2) 0.3356(2) 0.0373(9) Uani d . . F
F14 1 0.3556(3) 0.1898(3) 0.3792(2) 0.0387(9) Uani d . . F
F15 1 0.4942(3) 0.2456(3) 0.4415(2) 0.0414(9) Uani d . . F
C13 1 0.4293(4) 0.3947(4) 0.2120(3) 0.0229(13) Uani d . . C
C14 1 0.5246(4) 0.4357(4) 0.2317(3) 0.0257(14) Uani d . . C
C15 1 0.5414(4) 0.5355(5) 0.2507(3) 0.0311(15) Uani d . . C
H15 1 0.6068(4) 0.5609(5) 0.2648(3) 0.037 Uiso calc R . H
C16 1 0.4637(4) 0.5980(4) 0.2493(3) 0.0279(14) Uani d . . C
C17 1 0.3691(5) 0.5608(5) 0.2293(3) 0.034(2) Uani d . . C
H17 1 0.3153(5) 0.6038(5) 0.2285(3) 0.041 Uiso calc R . H
C18 1 0.3523(4) 0.4608(4) 0.2103(3) 0.0290(14) Uani d . . C
C19 1 0.6143(5) 0.3739(5) 0.2356(4) 0.037(2) Uani d . . C
F16 1 0.6794(3) 0.4243(3) 0.2115(3) 0.0625(13) Uani d . . F
F17 1 0.5930(2) 0.2914(3) 0.1946(2) 0.0381(9) Uani d . . F
F18 1 0.6587(3) 0.3430(4) 0.3007(2) 0.0717(15) Uani d . . F
C20 1 0.4797(6) 0.7069(5) 0.2695(4) 0.048(2) Uani d . . C
F19 1 0.5734(3) 0.7326(3) 0.2847(3) 0.0740(15) Uani d . . F
F20 1 0.4490(4) 0.7296(4) 0.3252(3) 0.085(2) Uani d . . F
F21 1 0.4325(4) 0.7669(3) 0.2169(3) 0.089(2) Uani d . . F
C21 1 0.2461(5) 0.4269(5) 0.1914(4) 0.041(2) Uani d . . C
F22 1 0.2263(2) 0.3512(3) 0.1459(2) 0.0374(9) Uani d . . F
F23 1 0.2225(3) 0.3960(4) 0.2493(2) 0.0721(15) Uani d . . F
F24 1 0.1854(3) 0.4989(3) 0.1640(4) 0.098(2) Uani d . . F
N1 1 0.3632(3) 0.2081(3) 0.0878(2) 0.0264(12) Uani d . . N
C22 1 0.2979(4) 0.1201(4) 0.0584(3) 0.0293(14) Uani d . . C
C23 1 0.3286(5) 0.0310(5) 0.1093(3) 0.037(2) Uani d . . C
H23A 1 0.3227(5) 0.0493(5) 0.1572(3) 0.044 Uiso calc R . H
H23B 1 0.3984(5) 0.0140(5) 0.1146(3) 0.044 Uiso calc R . H
C24 1 0.3076(5) 0.0914(5) -0.0150(3) 0.045(2) Uani d . . C
H24A 1 0.3770(5) 0.0742(5) -0.0108(3) 0.053 Uiso calc R . H
H24B 1 0.2885(5) 0.1490(5) -0.0482(3) 0.053 Uiso calc R . H
C25 1 0.1893(4) 0.1446(5) 0.0514(4) 0.037(2) Uani d . . C
H25A 1 0.1822(4) 0.1627(5) 0.0990(4) 0.045 Uiso calc R . H
H25B 1 0.1678(4) 0.2027(5) 0.0189(4) 0.045 Uiso calc R . H
C26 1 0.1250(5) 0.0537(5) 0.0217(4) 0.045(2) Uani d . . C
H26 1 0.0546(5) 0.0701(5) 0.0174(4) 0.054 Uiso calc R . H
C27 1 0.1569(5) -0.0353(5) 0.0714(4) 0.045(2) Uani d . . C
H27A 1 0.1474(5) -0.0196(5) 0.1187(4) 0.054 Uiso calc R . H
H27B 1 0.1155(5) -0.0941(5) 0.0513(4) 0.054 Uiso calc R . H
C28 1 0.2638(5) -0.0603(5) 0.0808(4) 0.041(2) Uani d . . C
H28 1 0.2845(5) -0.1182(5) 0.1146(4) 0.050 Uiso calc R . H
C29 1 0.2752(6) -0.0879(6) 0.0063(5) 0.065(2) Uani d . . C
H29A 1 0.3451(6) -0.1029(6) 0.0106(5) 0.078 Uiso calc R . H
H29B 1 0.2358(6) -0.1486(6) -0.0124(5) 0.078 Uiso calc R . H
C30 1 0.2400(6) -0.0004(6) -0.0456(4) 0.052(2) Uani d . . C
H30 1 0.2458(6) -0.0184(6) -0.0941(4) 0.062 Uiso calc R . H
C31 1 0.1345(5) 0.0263(6) -0.0508(4) 0.048(2) Uani d . . C
H31A 1 0.1131(5) 0.0835(6) -0.0841(4) 0.058 Uiso calc R . H
H31B 1 0.0912(5) -0.0316(6) -0.0702(4) 0.058 Uiso calc R . H

loop_
_atom_type_symbol
_atom_type_description
_atom_type_scat_dispersion_real
_atom_type_scat_dispersion_imag
_atom_type_scat_source
C C .0033 .0016 'International Tables Vol C Tables 4.2.6.8 and 6.1.1.4'
H H .0000 .0000 'International Tables Vol C Tables 4.2.6.8 and 6.1.1.4'
N N .0061 .0033 'International Tables Vol C Tables 4.2.6.8 and 6.1.1.4'
F F .0171 .0103 'International Tables Vol C Tables 4.2.6.8 and 6.1.1.4'
S S .1246 .1234 'International Tables Vol C Tables 4.2.6.8 and 6.1.1.4'
Sn Sn -.6537 1.4246 'International Tables Vol C Tables 4.2.6.8 and 6.1.1.4'

loop_
_geom_angle_atom_site_label_1
_geom_angle_atom_site_label_2
_geom_angle_atom_site_label_3
_geom_angle
_geom_angle_publ_flag
N1 S1 C1 107.2(3) y
C3 C1 C2 121.6(6) y
C3 C1 S1 117.0(6) y
C2 C1 S1 120.8(5) y
F3 C2 F2 106.7(7) ?
F3 C2 F1 104.8(7) ?
F2 C2 F1 107.3(7) ?
F3 C2 C1 112.0(6) ?
F2 C2 C1 114.1(7) ?
F1 C2 C1 111.4(7) ?
F5 C3 F4 108.6(6) ?
F5 C3 C1 126.8(8) ?
F4 C3 C1 124.5(7) ?
F6 Sn1 N1 103.8(2) y
F6 Sn1 C13 107.7(2) y
N1 Sn1 C13 107.7(2) y
F6 Sn1 C4 90.1(2) y
N1 Sn1 C4 126.2(2) y
C13 Sn1 C4 116.9(2) y
C5 C4 C9 115.7(5) ?
C5 C4 Sn1 125.8(4) ?
C9 C4 Sn1 118.1(4) ?
C4 C5 C6 121.9(5) ?
C4 C5 C10 124.5(5) ?
C6 C5 C10 113.5(5) ?
C7 C6 C5 119.9(6) ?
C8 C7 C6 119.9(6) ?
C8 C7 C11 119.2(6) ?
C6 C7 C11 120.8(6) ?
C7 C8 C9 120.7(6) ?
C8 C9 C4 121.6(5) ?
C8 C9 C12 114.0(5) ?
C4 C9 C12 124.3(5) ?
F7 C10 F8 107.5(5) ?
F7 C10 F9 106.3(5) ?
F8 C10 F9 105.4(5) ?
F7 C10 C5 112.6(5) ?
F8 C10 C5 114.3(5) ?
F9 C10 C5 110.1(5) ?
F12' C11 F10' 110.7(18) ?
F12 C11 F11 108.0(8) ?
F12 C11 F10 108.0(7) ?
F11 C11 F10 103.6(7) ?
F12' C11 F11' 106.2(17) ?
F10' C11 F11' 105.6(18) ?
F12' C11 C7 117.8(17) ?
F12 C11 C7 113.3(7) ?
F10' C11 C7 111.2(15) ?
F11 C11 C7 110.6(6) ?
F10 C11 C7 112.7(6) ?
F11' C11 C7 104.2(15) ?
F14 C12 F13 107.7(5) ?
F14 C12 F15 105.1(5) ?
F13 C12 F15 105.7(5) ?
F14 C12 C9 114.7(5) ?
F13 C12 C9 112.9(5) ?
F15 C12 C9 110.1(5) ?
C18 C13 C14 116.4(5) ?
C18 C13 Sn1 123.6(4) ?
C14 C13 Sn1 119.7(4) ?
C15 C14 C13 121.7(5) ?
C15 C14 C19 116.0(5) ?
C13 C14 C19 122.3(5) ?
C16 C15 C14 120.2(6) ?
C15 C16 C17 119.8(6) ?
C15 C16 C20 121.3(6) ?
C17 C16 C20 118.9(6) ?
C16 C17 C18 120.0(6) ?
C17 C18 C13 121.9(6) ?
C17 C18 C21 115.8(5) ?
C13 C18 C21 122.3(5) ?
F18 C19 F16 108.1(5) ?
F18 C19 F17 106.4(5) ?
F16 C19 F17 105.3(5) ?
F18 C19 C14 112.7(5) ?
F16 C19 C14 111.6(6) ?
F17 C19 C14 112.2(5) ?
F20 C20 F21 106.7(6) ?
F20 C20 F19 107.8(6) ?
F21 C20 F19 105.7(6) ?
F20 C20 C16 112.1(6) ?
F21 C20 C16 112.1(6) ?
F19 C20 C16 112.0(6) ?
F24 C21 F22 107.5(6) ?
F24 C21 F23 106.3(6) ?
F22 C21 F23 106.1(5) ?
F24 C21 C18 112.0(6) ?
F22 C21 C18 113.3(5) ?
F23 C21 C18 111.2(6) ?
C22 N1 S1 116.9(4) y
C22 N1 Sn1 120.2(3) y
S1 N1 Sn1 111.2(2) y
N1 C22 C24 110.0(5) ?
N1 C22 C23 109.3(5) ?
C24 C22 C23 109.1(5) ?
N1 C22 C25 111.0(5) ?
C24 C22 C25 109.2(5) ?
C23 C22 C25 108.2(5) ?
C22 C23 C28 110.7(5) ?
C22 C24 C30 110.1(5) ?
C26 C25 C22 109.7(5) ?
C31 C26 C27 108.6(6) ?
C31 C26 C25 110.2(6) ?
C27 C26 C25 110.0(6) ?
C28 C27 C26 110.8(6) ?
C27 C28 C23 110.2(6) ?
C27 C28 C29 108.0(6) ?
C23 C28 C29 108.4(6) ?
C30 C29 C28 109.6(6) ?
C31 C30 C29 110.6(6) ?
C31 C30 C24 109.1(6) ?
C29 C30 C24 107.3(6) ?
C26 C31 C30 110.4(6) ?

loop_
_geom_bond_atom_site_label_1
_geom_bond_atom_site_label_2
_geom_bond_distance
_geom_bond_publ_flag
S1 N1 1.698(5) y
S1 C1 1.760(6) y
C1 C3 1.324(10) y
C1 C2 1.483(10) y
C2 F3 1.323(9) ?
C2 F2 1.327(8) ?
C2 F1 1.336(9) ?
C3 F5 1.299(8) ?
C3 F4 1.319(9) ?
Sn1 F6 1.938(3) y
Sn1 N1 2.037(5) y
Sn1 C13 2.179(6) y
Sn1 C4 2.187(5) y
C4 C5 1.396(8) ?
C4 C9 1.416(8) ?
C5 C6 1.397(8) ?
C5 C10 1.492(8) ?
C6 C7 1.372(9) ?
C7 C8 1.365(9) ?
C7 C11 1.512(9) ?
C8 C9 1.381(8) ?
C9 C12 1.503(8) ?
C10 F7 1.323(7) ?
C10 F8 1.331(7) ?
C10 F9 1.350(7) ?
C11 F12' 1.26(2) ?
C11 F12 1.268(8) ?
C11 F10' 1.27(2) ?
C11 F11 1.323(9) ?
C11 F10 1.324(8) ?
C11 F11' 1.33(2) ?
C12 F14 1.326(7) ?
C12 F13 1.333(7) ?
C12 F15 1.350(7) ?
C13 C18 1.394(8) ?
C13 C14 1.404(8) ?
C14 C15 1.382(8) ?
C14 C19 1.498(9) ?
C15 C16 1.375(8) ?
C16 C17 1.375(8) ?
C16 C20 1.504(9) ?
C17 C18 1.386(9) ?
C18 C21 1.512(9) ?
C19 F18 1.309(7) ?
C19 F16 1.331(7) ?
C19 F17 1.340(7) ?
C20 F20 1.313(8) ?
C20 F21 1.320(9) ?
C20 F19 1.320(8) ?
C21 F24 1.297(8) ?
C21 F22 1.319(7) ?
C21 F23 1.330(8) ?
N1 C22 1.501(7) y
C22 C24 1.523(8) ?
C22 C23 1.528(8) ?
C22 C25 1.540(8) ?
C23 C28 1.528(9) ?
C24 C30 1.562(9) ?
C25 C26 1.526(9) ?
C26 C31 1.500(10) ?
C26 C27 1.516(9) ?
C27 C28 1.510(9) ?
C28 C29 1.550(10) ?
C29 C30 1.529(11) ?
C30 C31 1.512(10) ?
